data_4332569
loop_
_publ_author_name
'Godbole, Meenal D.'
'Roubeau, Olivier'
'Mills, Allison M.'
'Kooijman, Huub'
'Spek, Anthony L.'
'Bouwman, Elisabeth'

_publ_section_title
;
 High-Nuclearity Manganese and Iron Complexes with the Anionic Ligand
 Methyl Salicylimidate
;
_journal_issue 17
_journal_name_full 'Inorganic Chemistry'
_journal_page_first 6713
_journal_page_last 6722
_journal_paper_doi 10.1021/ic0605322
_journal_volume 45
_journal_year 2006
_chemical_compound_source 'see text'
_chemical_formula_moiety 'C42 H50 Mn6 N4 O22'
_chemical_formula_sum 'C42 H50 Mn6 N4 O22'
_chemical_formula_weight 1292.50
_chemical_name_systematic ' ?'
_space_group_IT_number 2
_symmetry_cell_setting triclinic
_symmetry_Int_Tables_number 2
_symmetry_space_group_name_Hall '-P 1'
_symmetry_space_group_name_H-M 'P -1'
_atom_sites_solution_hydrogens geom
_atom_sites_solution_primary direct
_atom_sites_solution_secondary difmap
_cell_angle_alpha 78.6455(8)
_cell_angle_beta 79.7779(8)
_cell_angle_gamma 79.5352(9)
_cell_formula_units_Z 1
_cell_length_a 10.3718(2)
_cell_length_b 11.8762(3)
_cell_length_c 13.4373(3)
_cell_measurement_reflns_used 29051
_cell_measurement_temperature 150
_cell_measurement_theta_max 26.02
_cell_measurement_theta_min 1.02
_cell_volume 1578.46(6)
_computing_cell_refinement 'HKL2000 (Otwinowski & Minor, 1997)'
_computing_data_collection 'Nonius COLLECT (Nonius, 1998)'
_computing_data_reduction 'HKL2000 (Otwinowski & Minor, 1997)'
_computing_molecular_graphics 'PLATON (Spek, 2003)'
_computing_publication_material 'PLATON (Spek, 2003)'
_computing_structure_refinement 'SHELXL97 (Sheldrick, 1997)'
_computing_structure_solution 'SHELXS97 (Sheldrick, 1997)'
_diffrn_ambient_temperature 150
_diffrn_detector_area_resol_mean 18.4
_diffrn_measured_fraction_theta_full 0.995
_diffrn_measured_fraction_theta_max 0.995
_diffrn_measurement_device_type 'Nonius KappaCCD area detector'
_diffrn_measurement_method '\f scans and \w scans with \k offset'
_diffrn_radiation_monochromator graphite
_diffrn_radiation_probe x-ray
_diffrn_radiation_source 'Rotating Anode'
_diffrn_radiation_type MoK\a
_diffrn_radiation_wavelength 0.71073
_diffrn_reflns_av_R_equivalents 0.0684
_diffrn_reflns_av_sigmaI/netI 0.0595
_diffrn_reflns_limit_h_max 12
_diffrn_reflns_limit_h_min -12
_diffrn_reflns_limit_k_max 14
_diffrn_reflns_limit_k_min -13
_diffrn_reflns_limit_l_max 16
_diffrn_reflns_limit_l_min -16
_diffrn_reflns_number 24397
_diffrn_reflns_reduction_process ' ?'
_diffrn_reflns_theta_full 26.01
_diffrn_reflns_theta_max 26.01
_diffrn_reflns_theta_min 1.56
_exptl_absorpt_coefficient_mu 1.231
_exptl_absorpt_correction_T_max 0.979
_exptl_absorpt_correction_T_min 0.841
_exptl_absorpt_correction_type multi-scan
_exptl_absorpt_process_details 'MULABS in PLATON (Spek, 2003)'
_exptl_crystal_colour brown
_exptl_crystal_density_diffrn 1.360
_exptl_crystal_density_method 'Not Measured'
_exptl_crystal_description plate
_exptl_crystal_F_000 656
_exptl_crystal_preparation 'recrystallized from ether/methanol/hexane'
_exptl_crystal_size_max 0.270
_exptl_crystal_size_mid 0.060
_exptl_crystal_size_min 0.015
_refine_diff_density_max 0.469
_refine_diff_density_min -0.355
_refine_diff_density_rms 0.072
_refine_ls_extinction_method none
_refine_ls_goodness_of_fit_ref 1.046
_refine_ls_hydrogen_treatment constr
_refine_ls_matrix_type full
_refine_ls_number_parameters 339
_refine_ls_number_reflns 6182
_refine_ls_number_restraints 0
_refine_ls_restrained_S_all 1.046
_refine_ls_R_factor_all 0.0607
_refine_ls_R_factor_gt 0.0395
_refine_ls_shift/su_max 0.001
_refine_ls_shift/su_mean 0.000
_refine_ls_structure_factor_coef Fsqd
_refine_ls_weighting_details 'w=1/[\s^2^(F~o~^2^)+(0.0466P)^2^+0.04P] where P=(F~o~^2^+2Fc^2^)/3'
_refine_ls_weighting_scheme calc
_refine_ls_wR_factor_gt 0.0912
_refine_ls_wR_factor_ref 0.0971
_reflns_number_gt 4579
_reflns_number_total 6182
_reflns_threshold_expression I>2\s(I)
_cod_data_source_file ic0605322sup1.cif
_cod_data_source_block 3
_cod_depositor_comments
;
The following automatic conversions were performed:

'_symmetry_cell_setting' value 'Triclinic' changed to 'triclinic'
according to /home/saulius/struct/CIF-dictionaries/cif_core.dic
dictionary named 'cif_core.dic' version 2.4.2 from 2011-04-26.

Automatic conversion script
Id: cif_fix_values 1891 2012-01-12 08:04:46Z andrius 
;
_cod_database_code 4332569

loop_
_symmetry_equiv_pos_site_id
_symmetry_equiv_pos_as_xyz
1 x,y,z
2 -x,-y,-z

loop_
_atom_site_aniso_label
_atom_site_aniso_U_11
_atom_site_aniso_U_22
_atom_site_aniso_U_33
_atom_site_aniso_U_23
_atom_site_aniso_U_13
_atom_site_aniso_U_12
Mn1 0.0281(3) 0.0154(2) 0.0213(2) -0.0013(2) -0.0054(2) -0.0049(2)
Mn2 0.0285(2) 0.0184(2) 0.0197(2) -0.0010(2) -0.0068(2) -0.0063(2)
Mn3 0.0243(2) 0.0177(2) 0.0218(2) -0.0019(2) -0.0064(2) -0.0047(2)
O1 0.0299(11) 0.0136(9) 0.0202(10) -0.0016(7) -0.0051(8) -0.0060(8)
O2 0.0259(10) 0.0145(9) 0.0189(10) 0.0013(7) -0.0079(8) -0.0062(8)
O17 0.0420(12) 0.0159(9) 0.0231(11) -0.0013(8) -0.0050(9) -0.0072(8)
O20 0.0537(15) 0.0231(11) 0.0407(14) -0.0021(10) 0.0051(12) 0.0058(10)
O37 0.0340(11) 0.0258(10) 0.0234(11) -0.0025(8) -0.0087(9) -0.0128(9)
O40 0.0577(15) 0.0307(11) 0.0287(13) 0.0073(9) -0.0176(11) -0.0194(10)
O52 0.0303(11) 0.0211(10) 0.0332(12) -0.0070(9) -0.0081(9) -0.0062(9)
O53 0.0253(11) 0.0227(10) 0.0286(12) -0.0064(8) -0.0071(9) -0.0067(8)
O62 0.0349(12) 0.0228(10) 0.0252(11) -0.0065(8) -0.0044(9) -0.0047(9)
O63 0.0287(11) 0.0261(10) 0.0271(12) -0.0086(9) -0.0061(9) -0.0011(8)
O71 0.0273(11) 0.0203(9) 0.0208(11) 0.0003(8) -0.0092(8) -0.0032(8)
N19 0.0349(14) 0.0179(11) 0.0217(13) -0.0022(10) -0.0035(11) -0.0039(10)
N39 0.0319(14) 0.0218(12) 0.0218(14) -0.0012(10) -0.0037(11) -0.0103(10)
C11 0.0316(16) 0.0181(13) 0.0257(16) 0.0004(12) -0.0098(13) -0.0069(12)
C12 0.0377(18) 0.0187(14) 0.0270(17) 0.0007(12) -0.0111(14) -0.0079(13)
C13 0.049(2) 0.0194(15) 0.0358(19) -0.0042(13) -0.0176(16) -0.0043(14)
C14 0.051(2) 0.0181(14) 0.038(2) 0.0038(13) -0.0172(17) -0.0096(14)
C15 0.049(2) 0.0286(16) 0.0354(19) 0.0061(14) -0.0116(16) -0.0180(15)
C16 0.0399(19) 0.0283(16) 0.0269(18) -0.0008(13) -0.0091(14) -0.0097(14)
C18 0.0380(18) 0.0223(15) 0.0339(18) -0.0077(13) -0.0145(15) -0.0023(13)
C21 0.059(2) 0.0368(19) 0.046(2) -0.0077(16) 0.0081(19) 0.0054(17)
C31 0.0284(16) 0.0255(15) 0.0237(17) -0.0081(12) -0.0045(13) -0.0031(12)
C32 0.0251(15) 0.0271(15) 0.0259(17) -0.0055(12) -0.0032(13) -0.0047(12)
C33 0.0405(19) 0.0378(17) 0.0229(17) -0.0045(13) -0.0096(14) -0.0096(14)
C34 0.0399(19) 0.051(2) 0.0285(19) -0.0116(15) -0.0115(15) -0.0100(16)
C35 0.0361(18) 0.0440(18) 0.0324(19) -0.0117(15) -0.0048(15) -0.0164(15)
C36 0.0359(18) 0.0305(16) 0.0263(18) -0.0055(13) -0.0038(14) -0.0098(13)
C38 0.0360(18) 0.0238(14) 0.0196(16) 0.0001(12) -0.0027(13) -0.0072(13)
C41 0.072(3) 0.0350(18) 0.034(2) 0.0116(15) -0.0212(18) -0.0306(17)
C50 0.0272(16) 0.0265(15) 0.0246(16) -0.0070(12) -0.0004(13) -0.0065(13)
C51 0.0320(18) 0.0370(17) 0.053(2) -0.0124(16) -0.0177(16) -0.0051(14)
C60 0.0267(16) 0.0199(14) 0.0320(19) -0.0047(13) 0.0014(14) -0.0112(12)
C61 0.0364(19) 0.0428(19) 0.040(2) -0.0124(16) 0.0011(16) -0.0017(15)
C70 0.0363(18) 0.0306(16) 0.0294(18) 0.0005(13) -0.0128(14) 0.0014(14)

loop_
_atom_site_label
_atom_site_type_symbol
_atom_site_thermal_displace_type
_atom_site_fract_x
_atom_site_fract_y
_atom_site_fract_z
_atom_site_occupancy
_atom_site_U_iso_or_equiv
_atom_site_calc_flag
_atom_site_refinement_flags
Mn1 Mn Uani 0.03489(4) 0.20388(3) 0.92707(3) 1.000 0.0214(1) . .
Mn2 Mn Uani 0.01461(4) -0.00254(3) 0.81214(3) 1.000 0.0218(1) . .
Mn3 Mn Uani 0.16406(4) -0.03964(3) 0.97417(3) 1.000 0.0209(1) . .
O1 O Uani 0.13153(18) 0.07603(14) 0.85987(14) 1.000 0.0209(6) . .
O2 O Uani -0.00921(17) 0.09443(13) 1.04952(13) 1.000 0.0194(6) . .
O17 O Uani 0.06814(19) 0.30294(14) 0.80095(14) 1.000 0.0269(6) . .
O20 O Uani -0.2034(2) 0.52154(16) 0.97524(17) 1.000 0.0426(8) . .
O37 O Uani -0.10970(19) -0.07037(15) 0.76907(15) 1.000 0.0264(6) . .
O40 O Uani -0.0490(2) 0.22008(17) 0.53393(16) 1.000 0.0377(8) . .
O52 O Uani 0.21249(19) 0.21985(15) 0.98059(15) 1.000 0.0271(6) . .
O53 O Uani 0.30091(18) 0.03058(15) 1.00862(14) 1.000 0.0245(6) . .
O62 O Uani 0.18739(19) -0.11383(15) 0.75093(15) 1.000 0.0273(6) . .
O63 O Uani 0.29010(18) -0.16473(15) 0.89003(15) 1.000 0.0269(6) . .
O71 O Uani -0.14187(17) 0.13477(14) 0.89432(14) 1.000 0.0227(6) . .
N19 N Uani -0.0897(2) 0.33381(17) 0.98030(18) 1.000 0.0251(7) . .
N39 N Uani 0.0114(2) 0.11852(18) 0.68782(17) 1.000 0.0248(8) . .
C11 C Uani 0.0624(3) 0.4185(2) 0.7849(2) 1.000 0.0246(9) . .
C12 C Uani -0.0243(3) 0.4914(2) 0.8472(2) 1.000 0.0272(9) . .
C13 C Uani -0.0293(3) 0.6138(2) 0.8198(2) 1.000 0.0335(10) . .
C14 C Uani 0.0511(3) 0.6609(2) 0.7347(2) 1.000 0.0350(11) . .
C15 C Uani 0.1371(3) 0.5891(2) 0.6748(3) 1.000 0.0371(11) . .
C16 C Uani 0.1435(3) 0.4693(2) 0.6988(2) 1.000 0.0311(10) . .
C18 C Uani -0.1075(3) 0.4434(2) 0.9384(2) 1.000 0.0301(10) . .
C21 C Uani -0.2890(4) 0.4866(3) 1.0682(3) 1.000 0.0508(11) . .
C31 C Uani -0.1579(3) -0.0485(2) 0.6803(2) 1.000 0.0254(9) . .
C32 C Uani -0.1338(3) 0.0459(2) 0.6013(2) 1.000 0.0259(9) . .
C33 C Uani -0.1888(3) 0.0597(3) 0.5103(2) 1.000 0.0327(10) . .
C34 C Uani -0.2681(3) -0.0163(3) 0.4982(2) 1.000 0.0379(11) . .
C35 C Uani -0.2916(3) -0.1095(3) 0.5762(2) 1.000 0.0355(11) . .
C36 C Uani -0.2383(3) -0.1247(2) 0.6653(2) 1.000 0.0303(10) . .
C38 C Uani -0.0505(3) 0.1297(2) 0.6116(2) 1.000 0.0268(9) . .
C41 C Uani 0.0293(4) 0.3087(3) 0.5381(3) 1.000 0.0449(13) . .
C50 C Uani 0.2997(3) 0.1389(2) 1.0099(2) 1.000 0.0259(9) . .
C51 C Uani 0.4138(3) 0.1659(3) 1.0519(3) 1.000 0.0386(11) . .
C60 C Uani 0.2820(3) -0.1662(2) 0.7970(2) 1.000 0.0259(10) . .
C61 C Uani 0.3939(3) -0.2355(3) 0.7374(3) 1.000 0.0404(11) . .
C70 C Uani -0.2521(3) 0.1994(2) 0.8467(2) 1.000 0.0327(10) . .
H13 H Uiso -0.08860 0.66360 0.86060 1.000 0.0400 calc R
H14 H Uiso 0.04740 0.74280 0.71700 1.000 0.0420 calc R
H15 H Uiso 0.19260 0.62220 0.61640 1.000 0.0440 calc R
H16 H Uiso 0.20320 0.42130 0.65680 1.000 0.0370 calc R
H19 H Uiso -0.13920 0.31520 1.03960 1.000 0.0300 calc R
H21A H Uiso -0.34170 0.43090 1.05680 1.000 0.0760 calc R
H21B H Uiso -0.34840 0.55490 1.08880 1.000 0.0760 calc R
H21C H Uiso -0.23550 0.45010 1.12250 1.000 0.0760 calc R
H33 H Uiso -0.17090 0.12240 0.45650 1.000 0.0390 calc R
H34 H Uiso -0.30640 -0.00520 0.43720 1.000 0.0460 calc R
H35 H Uiso -0.34490 -0.16300 0.56780 1.000 0.0430 calc R
H36 H Uiso -0.25640 -0.18830 0.71800 1.000 0.0360 calc R
H39 H Uiso 0.06000 0.17300 0.68460 1.000 0.0300 calc R
H41A H Uiso -0.00980 0.34820 0.59630 1.000 0.0670 calc R
H41B H Uiso 0.03020 0.36540 0.47430 1.000 0.0670 calc R
H41C H Uiso 0.12030 0.27220 0.54640 1.000 0.0670 calc R
H51A H Uiso 0.41370 0.25000 1.03840 1.000 0.0580 calc R
H51B H Uiso 0.49740 0.12730 1.01870 1.000 0.0580 calc R
H51C H Uiso 0.40460 0.13790 1.12610 1.000 0.0580 calc R
H61A H Uiso 0.46900 -0.25790 0.77590 1.000 0.0600 calc R
H61B H Uiso 0.42100 -0.18830 0.67090 1.000 0.0600 calc R
H61C H Uiso 0.36470 -0.30540 0.72630 1.000 0.0600 calc R
H70A H Uiso -0.30040 0.14580 0.82670 1.000 0.0490 calc R
H70B H Uiso -0.21980 0.25260 0.78550 1.000 0.0490 calc R
H70C H Uiso -0.31140 0.24420 0.89510 1.000 0.0490 calc R

loop_
_atom_type_symbol
_atom_type_description
_atom_type_scat_dispersion_real
_atom_type_scat_dispersion_imag
_atom_type_scat_source
O O 0.0106 0.0060 'International Tables Vol C Tables 4.2.6.8 and 6.1.1.4'
N N 0.0061 0.0033 'International Tables Vol C Tables 4.2.6.8 and 6.1.1.4'
Mn Mn 0.3368 0.7283 'International Tables Vol C Tables 4.2.6.8 and 6.1.1.4'
H H 0.0000 0.0000 'International Tables Vol C Tables 4.2.6.8 and 6.1.1.4'
C C 0.0033 0.0016 'International Tables Vol C Tables 4.2.6.8 and 6.1.1.4'

loop_
_geom_angle_atom_site_label_1
_geom_angle_atom_site_label_2
_geom_angle_atom_site_label_3
_geom_angle
_geom_angle_site_symmetry_1
_geom_angle_site_symmetry_3
_geom_angle_publ_flag
O1 Mn1 O2 89.63(7) . . yes
O1 Mn1 O17 87.66(8) . . yes
O1 Mn1 O52 89.73(8) . . yes
O1 Mn1 O71 81.52(7) . . yes
O1 Mn1 N19 169.35(9) . . yes
O2 Mn1 O17 174.17(8) . . yes
O2 Mn1 O52 89.99(8) . . yes
O2 Mn1 O71 76.46(7) . . yes
O2 Mn1 N19 92.69(8) . . yes
O17 Mn1 O52 95.15(8) . . yes
O17 Mn1 O71 98.03(8) . . yes
O17 Mn1 N19 89.06(9) . . yes
O52 Mn1 O71 163.83(7) . . yes
O52 Mn1 N19 100.66(8) . . yes
O71 Mn1 N19 88.92(8) . . yes
O1 Mn2 O37 175.60(8) . . yes
O1 Mn2 O62 88.15(8) . . yes
O1 Mn2 O71 79.77(7) . . yes
O1 Mn2 N39 89.21(8) . . yes
O1 Mn2 O2 83.06(8) . 2_557 yes
O37 Mn2 O62 96.23(8) . . yes
O37 Mn2 O71 95.87(7) . . yes
O37 Mn2 N39 89.90(9) . . yes
O2 Mn2 O37 97.10(8) 2_557 . yes
O62 Mn2 O71 167.84(7) . . yes
O62 Mn2 N39 95.83(8) . . yes
O2 Mn2 O62 93.20(7) 2_557 . yes
O71 Mn2 N39 85.47(8) . . yes
O2 Mn2 O71 84.04(7) 2_557 . yes
O2 Mn2 N39 167.92(8) 2_557 . yes
O1 Mn3 O2 78.31(7) . . yes
O1 Mn3 O53 94.46(8) . . yes
O1 Mn3 O63 96.71(8) . . yes
O1 Mn3 O2 84.59(8) . 2_557 yes
O1 Mn3 O71 161.75(8) . 2_557 yes
O2 Mn3 O53 92.44(7) . . yes
O2 Mn3 O63 168.64(7) . . yes
O2 Mn3 O2 79.32(7) . 2_557 yes
O2 Mn3 O71 84.58(7) . 2_557 yes
O53 Mn3 O63 98.16(8) . . yes
O2 Mn3 O53 171.74(8) 2_557 . yes
O53 Mn3 O71 92.55(8) . 2_557 yes
O2 Mn3 O63 90.11(7) 2_557 . yes
O63 Mn3 O71 98.94(7) . 2_557 yes
O2 Mn3 O71 86.06(8) 2_557 2_557 yes
Mn1 O1 Mn2 111.74(9) . . yes
Mn1 O1 Mn3 100.98(9) . . yes
Mn2 O1 Mn3 95.48(8) . . yes
Mn1 O2 Mn3 85.53(6) . . yes
Mn1 O2 Mn2 163.06(10) . 2_557 yes
Mn1 O2 Mn3 104.24(8) . 2_557 yes
Mn2 O2 Mn3 94.25(7) 2_557 . yes
Mn3 O2 Mn3 100.68(7) . 2_557 yes
Mn2 O2 Mn3 92.47(7) 2_557 2_557 yes
Mn1 O17 C11 127.46(16) . . yes
C18 O20 C21 119.2(2) . . yes
Mn2 O37 C31 130.69(18) . . yes
C38 O40 C41 117.1(2) . . yes
Mn1 O52 C50 126.69(18) . . yes
Mn3 O53 C50 127.51(19) . . yes
Mn2 O62 C60 126.81(17) . . yes
Mn3 O63 C60 121.89(17) . . yes
Mn1 O71 Mn2 86.85(6) . . yes
Mn1 O71 C70 127.66(15) . . yes
Mn1 O71 Mn3 93.14(8) . 2_557 yes
Mn2 O71 C70 121.14(14) . . yes
Mn2 O71 Mn3 96.56(7) . 2_557 yes
Mn3 O71 C70 122.28(16) 2_557 . yes
Mn1 N19 C18 128.22(19) . . yes
Mn2 N39 C38 129.85(19) . . yes
Mn1 N19 H19 116.00 . . no
C18 N19 H19 116.00 . . no
Mn2 N39 H39 115.00 . . no
C38 N39 H39 115.00 . . no
O17 C11 C12 123.5(2) . . yes
C12 C11 C16 118.8(2) . . no
O17 C11 C16 117.6(2) . . yes
C11 C12 C18 121.1(2) . . no
C13 C12 C18 119.7(2) . . no
C11 C12 C13 119.2(2) . . no
C12 C13 C14 120.5(2) . . no
C13 C14 C15 120.0(2) . . no
C14 C15 C16 120.9(3) . . no
C11 C16 C15 120.5(3) . . no
O20 C18 N19 123.3(3) . . yes
O20 C18 C12 113.6(2) . . yes
N19 C18 C12 123.1(2) . . yes
O37 C31 C36 117.5(2) . . yes
C32 C31 C36 118.0(3) . . no
O37 C31 C32 124.5(3) . . yes
C31 C32 C33 119.6(3) . . no
C31 C32 C38 121.1(2) . . no
C33 C32 C38 119.3(2) . . no
C32 C33 C34 121.0(3) . . no
C33 C34 C35 119.4(3) . . no
C34 C35 C36 120.5(3) . . no
C31 C36 C35 121.5(3) . . no
O40 C38 N39 123.7(3) . . yes
O40 C38 C32 113.1(2) . . yes
N39 C38 C32 123.3(2) . . yes
O52 C50 O53 125.3(3) . . yes
O52 C50 C51 119.4(2) . . yes
O53 C50 C51 115.3(3) . . yes
O62 C60 C61 117.3(3) . . yes
O63 C60 C61 117.7(3) . . yes
O62 C60 O63 125.0(3) . . yes
C12 C13 H13 120.00 . . no
C14 C13 H13 120.00 . . no
C13 C14 H14 120.00 . . no
C15 C14 H14 120.00 . . no
C14 C15 H15 120.00 . . no
C16 C15 H15 120.00 . . no
C11 C16 H16 120.00 . . no
C15 C16 H16 120.00 . . no
O20 C21 H21A 109.00 . . no
O20 C21 H21B 109.00 . . no
O20 C21 H21C 109.00 . . no
H21A C21 H21B 109.00 . . no
H21A C21 H21C 109.00 . . no
H21B C21 H21C 110.00 . . no
C32 C33 H33 120.00 . . no
C34 C33 H33 120.00 . . no
C33 C34 H34 120.00 . . no
C35 C34 H34 120.00 . . no
C34 C35 H35 120.00 . . no
C36 C35 H35 120.00 . . no
C31 C36 H36 119.00 . . no
C35 C36 H36 119.00 . . no
O40 C41 H41A 109.00 . . no
O40 C41 H41B 109.00 . . no
O40 C41 H41C 110.00 . . no
H41A C41 H41B 109.00 . . no
H41A C41 H41C 109.00 . . no
H41B C41 H41C 109.00 . . no
C50 C51 H51A 110.00 . . no
C50 C51 H51B 110.00 . . no
C50 C51 H51C 109.00 . . no
H51A C51 H51B 109.00 . . no
H51A C51 H51C 109.00 . . no
H51B C51 H51C 109.00 . . no
C60 C61 H61A 110.00 . . no
C60 C61 H61B 109.00 . . no
C60 C61 H61C 109.00 . . no
H61A C61 H61B 109.00 . . no
H61A C61 H61C 110.00 . . no
H61B C61 H61C 109.00 . . no
O71 C70 H70A 110.00 . . no
O71 C70 H70B 109.00 . . no
O71 C70 H70C 109.00 . . no
H70A C70 H70B 109.00 . . no
H70A C70 H70C 110.00 . . no
H70B C70 H70C 109.00 . . no

loop_
_geom_bond_atom_site_label_1
_geom_bond_atom_site_label_2
_geom_bond_distance
_geom_bond_site_symmetry_2
_geom_bond_publ_flag
Mn1 O1 1.9471(18) . yes
Mn1 O2 1.9269(17) . yes
Mn1 O17 1.8788(18) . yes
Mn1 O52 2.144(2) . yes
Mn1 O71 2.2811(18) . yes
Mn1 N19 1.986(2) . yes
Mn2 O1 1.9171(19) . yes
Mn2 O37 1.863(2) . yes
Mn2 O62 2.163(2) . yes
Mn2 O71 2.3716(18) . yes
Mn2 N39 1.979(2) . yes
Mn2 O2 1.9586(17) 2_557 yes
Mn3 O1 1.8827(18) . yes
Mn3 O2 2.3957(17) . yes
Mn3 O53 1.9338(19) . yes
Mn3 O63 2.1507(19) . yes
Mn3 O2 1.9357(18) 2_557 yes
Mn3 O71 1.9016(18) 2_557 yes
O17 C11 1.339(3) . yes
O20 C18 1.329(3) . yes
O20 C21 1.434(5) . yes
O37 C31 1.335(3) . yes
O40 C38 1.342(3) . yes
O40 C41 1.456(4) . yes
O52 C50 1.249(3) . yes
O53 C50 1.288(3) . yes
O62 C60 1.255(4) . yes
O63 C60 1.271(3) . yes
O71 C70 1.433(3) . yes
N19 C18 1.306(3) . yes
N39 C38 1.276(4) . yes
N19 H19 0.8800 . no
N39 H39 0.8800 . no
C11 C12 1.412(4) . no
C11 C16 1.405(4) . no
C12 C13 1.421(3) . no
C12 C18 1.449(4) . no
C13 C14 1.377(4) . no
C14 C15 1.382(4) . no
C15 C16 1.388(3) . no
C31 C36 1.400(4) . no
C31 C32 1.409(4) . no
C32 C38 1.471(4) . no
C32 C33 1.408(4) . no
C33 C34 1.376(5) . no
C34 C35 1.391(4) . no
C35 C36 1.373(4) . no
C50 C51 1.506(5) . no
C60 C61 1.500(4) . no
C13 H13 0.9500 . no
C14 H14 0.9500 . no
C15 H15 0.9500 . no
C16 H16 0.9500 . no
C21 H21A 0.9800 . no
C21 H21B 0.9800 . no
C21 H21C 0.9800 . no
C33 H33 0.9500 . no
C34 H34 0.9500 . no
C35 H35 0.9500 . no
C36 H36 0.9500 . no
C41 H41A 0.9800 . no
C41 H41B 0.9800 . no
C41 H41C 0.9800 . no
C51 H51A 0.9800 . no
C51 H51B 0.9800 . no
C51 H51C 0.9800 . no
C61 H61A 0.9800 . no
C61 H61B 0.9800 . no
C61 H61C 0.9800 . no
C70 H70A 0.9800 . no
C70 H70B 0.9800 . no
C70 H70C 0.9800 . no

loop_
_geom_contact_atom_site_label_1
_geom_contact_atom_site_label_2
_geom_contact_distance
_geom_contact_site_symmetry_2
_geom_contact_publ_flag
Mn1 H39 3.3100 . no
Mn2 H14 3.4500 1_545 no
Mn3 H19 3.3700 2_557 no
Mn3 H51B 3.4900 2_657 no
O1 O2 2.731(2) . no
O1 O17 2.650(2) . no
O1 O52 2.890(3) . no
O1 O53 2.802(3) . no
O1 O62 2.844(3) . no
O1 O63 3.019(2) . no
O1 O71 2.772(3) . no
O1 N39 2.736(3) . no
O1 C50 3.159(3) . no
O1 C60 3.207(3) . no
O1 Mn3 3.4978(19) 2_557 no
O1 O2 2.570(2) 2_557 no
O2 O62 2.998(3) 2_557 no
O2 Mn2 3.5532(17) . no
O2 O1 2.731(2) . no
O2 O52 2.883(3) . no
O2 O53 3.142(3) . no
O2 O71 2.619(3) . no
O2 N19 2.831(3) . no
O2 C50 3.275(4) . no
O2 O71 2.915(2) 2_557 no
O2 Mn1 3.5490(16) 2_557 no
O2 O1 2.570(2) 2_557 no
O2 O2 2.787(2) 2_557 no
O2 O37 2.865(3) 2_557 no
O2 C60 3.276(3) 2_557 no
O2 O63 2.896(3) 2_557 no
O17 C18 2.903(3) . no
O17 O71 3.151(3) . no
O17 Mn2 3.7390(17) . no
O17 O1 2.650(2) . no
O17 O52 2.975(3) . no
O17 N19 2.712(3) . no
O17 N39 3.091(3) . no
O20 O52 3.223(3) 2_567 no
O37 N39 2.716(3) . no
O37 C38 2.931(3) . no
O37 O71 3.162(3) . no
O37 C14 3.399(3) 1_545 no
O37 O62 3.004(3) . no
O37 O2 2.865(3) 2_557 no
O37 C50 3.305(3) 2_557 no
O37 Mn3 3.840(2) 2_557 no
O40 C15 3.390(4) 2_566 no
O52 O1 2.890(3) . no
O52 O20 3.223(3) 2_567 no
O52 Mn3 3.2310(19) . no
O52 O2 2.883(3) . no
O52 N19 3.181(3) . no
O52 O17 2.975(3) . no
O53 C70 3.092(3) 2_557 no
O53 O1 2.802(3) . no
O53 O71 2.772(3) 2_557 no
O53 Mn2 3.7288(19) 2_557 no
O53 Mn1 3.3424(19) . no
O53 O63 3.090(3) . no
O53 O2 3.142(3) . no
O62 Mn3 3.246(2) . no
O62 O1 2.844(3) . no
O62 O2 2.998(3) 2_557 no
O62 C14 3.304(3) 1_545 no
O62 N39 3.076(3) . no
O62 O37 3.004(3) . no
O63 C51 3.297(4) 2_657 no
O63 O2 2.896(3) 2_557 no
O63 O71 3.084(3) 2_557 no
O63 O53 3.090(3) . no
O63 N19 3.200(3) 2_557 no
O63 O1 3.019(2) . no
O63 Mn1 3.847(2) 2_557 no
O63 Mn2 3.3524(19) . no
O71 O63 3.084(3) 2_557 no
O71 O2 2.619(3) . no
O71 Mn3 3.6682(18) . no
O71 O17 3.151(3) . no
O71 O1 2.772(3) . no
O71 O2 2.915(2) 2_557 no
O71 O53 2.772(3) 2_557 no
O71 O37 3.162(3) . no
O71 N19 2.996(3) . no
O71 N39 2.966(3) . no
O1 H39 2.5800 . no
O2 H19 2.7100 . no
O17 H39 2.4200 . no
O20 H13 2.3900 . no
O37 H14 2.6400 1_545 no
O40 H15 2.8900 2_566 no
O40 H33 2.3500 . no
O52 H13 2.7700 2_567 no
O53 H51B 2.5700 2_657 no
O53 H70A 2.7300 2_557 no
O62 H34 2.8300 2_556 no
O62 H14 2.5800 1_545 no
O62 H33 2.8500 2_556 no
O63 H19 2.5200 2_557 no
O63 H51B 2.8400 2_657 no
O63 H70C 2.8900 2_557 no
N19 O2 2.831(3) . no
N19 O17 2.712(3) . no
N19 O52 3.181(3) . no
N19 O71 2.996(3) . no
N19 C11 2.909(4) . no
N19 C70 3.433(4) . no
N19 O63 3.200(3) 2_557 no
N19 C13 3.353(4) 2_567 no
N19 Mn3 3.626(2) 2_557 no
N39 O17 3.091(3) . no
N39 O37 2.716(3) . no
N39 Mn1 3.616(2) . no
N39 O1 2.736(3) . no
N39 O71 2.966(3) . no
N39 C31 2.904(4) . no
N39 O62 3.076(3) . no
N39 C70 3.276(4) . no
N19 H21A 2.7600 . no
N19 H21C 2.6600 . no
N39 H41A 2.7500 . no
N39 H41C 2.6200 . no
N39 H70B 2.8900 . no
C13 N19 3.353(4) 2_567 no
C14 O37 3.399(3) 1_565 no
C14 O62 3.304(3) 1_565 no
C15 O40 3.390(4) 2_566 no
C15 C41 3.502(5) 2_566 no
C18 C18 3.577(4) 2_567 no
C32 C33 3.529(4) 2_556 no
C33 C38 3.447(4) 2_556 no
C33 C32 3.529(4) 2_556 no
C34 C38 3.514(4) 2_556 no
C38 C33 3.447(4) 2_556 no
C38 C34 3.514(4) 2_556 no
C41 C15 3.502(5) 2_566 no
C50 O37 3.305(3) 2_557 no
C51 O63 3.297(4) 2_657 no
C11 H41A 3.0700 . no
C12 H21C 3.0100 2_567 no
C13 H21C 2.9100 2_567 no
C14 H21C 2.9100 2_567 no
C15 H41B 2.7900 2_566 no
C15 H21C 3.0000 2_567 no
C16 H41A 2.9800 . no
C21 H19 2.3800 . no
C31 H14 2.9800 1_545 no
C35 H41C 2.9300 2_556 no
C36 H51C 3.0100 2_557 no
C41 H39 2.3200 . no
C60 H19 2.9000 2_557 no
H13 O20 2.3900 . no
H13 O52 2.7700 2_567 no
H14 Mn2 3.4500 1_565 no
H14 O37 2.6400 1_565 no
H14 O62 2.5800 1_565 no
H14 C31 2.9800 1_565 no
H15 O40 2.8900 2_566 no
H19 C21 2.3800 . no
H19 H21A 2.2900 . no
H19 H21C 2.1300 . no
H19 Mn3 3.3700 2_557 no
H19 O63 2.5200 2_557 no
H19 C60 2.9000 2_557 no
H21A N19 2.7600 . no
H21A H19 2.2900 . no
H21C N19 2.6600 . no
H21C H19 2.1300 . no
H21C C12 3.0100 2_567 no
H21C C13 2.9100 2_567 no
H21C C14 2.9100 2_567 no
H21C C15 3.0000 2_567 no
H33 O40 2.3500 . no
H33 O62 2.8500 2_556 no
H34 O62 2.8300 2_556 no
H36 H51C 2.4800 2_557 no
H39 Mn1 3.3100 . no
H39 O17 2.4200 . no
H39 C41 2.3200 . no
H39 H41A 2.2500 . no
H39 H41C 2.0500 . no
H41A N39 2.7500 . no
H41A C11 3.0700 . no
H41A C16 2.9800 . no
H41A H39 2.2500 . no
H41B C15 2.7900 2_566 no
H41C N39 2.6200 . no
H41C H39 2.0500 . no
H41C C35 2.9300 2_556 no
H51B Mn3 3.4900 2_657 no
H51B O53 2.5700 2_657 no
H51B O63 2.8400 2_657 no
H51C C36 3.0100 2_557 no
H51C H36 2.4800 2_557 no
H70A O53 2.7300 2_557 no
H70B N39 2.8900 . no
H70C O63 2.8900 2_557 no

loop_
_geom_hbond_atom_site_label_D
_geom_hbond_atom_site_label_H
_geom_hbond_atom_site_label_A
_geom_hbond_distance_DH
_geom_hbond_distance_HA
_geom_hbond_distance_DA
_geom_hbond_angle_DHA
_geom_hbond_site_symmetry_A
_geom_hbond_publ_flag
N19 H19 O63 0.8800 2.5200 3.200(3) 134.00 2_557 yes
N39 H39 O17 0.8800 2.4200 3.091(3) 133.00 . yes
C14 H14 O62 0.9500 2.5800 3.304(3) 133.00 1_565 yes
C33 H33 O40 0.9500 2.3500 2.690(4) 101.00 . yes
C51 H51B O53 0.9800 2.5700 3.500(4) 159.00 2_657 yes

loop_
_geom_torsion_atom_site_label_1
_geom_torsion_atom_site_label_2
_geom_torsion_atom_site_label_3
_geom_torsion_atom_site_label_4
_geom_torsion
_geom_torsion_site_symmetry_1
_geom_torsion_site_symmetry_3
_geom_torsion_site_symmetry_4
_geom_torsion_publ_flag
O2 Mn1 O1 Mn2 79.47(10) . . . no
O2 Mn1 O1 Mn3 -21.02(9) . . . no
O17 Mn1 O1 Mn2 -95.37(10) . . . no
O17 Mn1 O1 Mn3 164.14(10) . . . no
O52 Mn1 O1 Mn2 169.46(9) . . . no
O52 Mn1 O1 Mn3 68.97(9) . . . no
O71 Mn1 O1 Mn2 3.11(9) . . . no
O71 Mn1 O1 Mn3 -97.38(9) . . . no
O1 Mn1 O2 Mn3 16.12(7) . . . no
O1 Mn1 O2 Mn3 -83.78(8) . . 2_557 no
O52 Mn1 O2 Mn3 -73.62(6) . . . no
O52 Mn1 O2 Mn3 -173.51(8) . . 2_557 no
O71 Mn1 O2 Mn3 97.48(6) . . . no
O71 Mn1 O2 Mn3 -2.42(7) . . 2_557 no
N19 Mn1 O2 Mn3 -174.28(7) . . . no
N19 Mn1 O2 Mn3 85.82(9) . . 2_557 no
O1 Mn1 O17 C11 -161.1(2) . . . no
O52 Mn1 O17 C11 -71.6(2) . . . no
O71 Mn1 O17 C11 117.8(2) . . . no
N19 Mn1 O17 C11 29.1(2) . . . no
O1 Mn1 O52 C50 -37.0(2) . . . no
O2 Mn1 O52 C50 52.7(2) . . . no
O17 Mn1 O52 C50 -124.6(2) . . . no
N19 Mn1 O52 C50 145.4(2) . . . no
O1 Mn1 O71 Mn2 -2.34(6) . . . no
O1 Mn1 O71 C70 -130.1(2) . . . no
O1 Mn1 O71 Mn3 94.07(8) . . 2_557 no
O2 Mn1 O71 Mn2 -94.01(7) . . . no
O2 Mn1 O71 C70 138.3(2) . . . no
O2 Mn1 O71 Mn3 2.39(7) . . 2_557 no
O17 Mn1 O71 Mn2 84.06(7) . . . no
O17 Mn1 O71 C70 -43.7(2) . . . no
O17 Mn1 O71 Mn3 -179.53(7) . . 2_557 no
N19 Mn1 O71 Mn2 172.96(8) . . . no
N19 Mn1 O71 C70 45.3(2) . . . no
N19 Mn1 O71 Mn3 -90.64(9) . . 2_557 no
O2 Mn1 N19 C18 175.0(2) . . . no
O17 Mn1 N19 C18 -10.6(2) . . . no
O52 Mn1 N19 C18 84.5(2) . . . no
O71 Mn1 N19 C18 -108.6(2) . . . no
O62 Mn2 O1 Mn1 178.38(10) . . . no
O62 Mn2 O1 Mn3 -77.48(8) . . . no
O71 Mn2 O1 Mn1 -3.01(8) . . . no
O71 Mn2 O1 Mn3 101.13(8) . . . no
N39 Mn2 O1 Mn1 82.53(10) . . . no
N39 Mn2 O1 Mn3 -173.34(9) . . . no
O2 Mn2 O1 Mn1 -88.17(9) 2_557 . . no
O2 Mn2 O1 Mn3 15.97(8) 2_557 . . no
O62 Mn2 O37 C31 -87.0(2) . . . no
O71 Mn2 O37 C31 94.3(2) . . . no
N39 Mn2 O37 C31 8.8(2) . . . no
O2 Mn2 O37 C31 179.0(2) 2_557 . . no
O1 Mn2 O62 C60 48.8(2) . . . no
O37 Mn2 O62 C60 -131.7(2) . . . no
N39 Mn2 O62 C60 137.8(2) . . . no
O2 Mn2 O62 C60 -34.2(2) 2_557 . . no
O1 Mn2 O71 Mn1 2.39(7) . . . no
O1 Mn2 O71 C70 135.35(18) . . . no
O1 Mn2 O71 Mn3 -90.41(8) . . 2_557 no
O37 Mn2 O71 Mn1 -177.06(7) . . . no
O37 Mn2 O71 C70 -44.10(18) . . . no
O37 Mn2 O71 Mn3 90.14(9) . . 2_557 no
N39 Mn2 O71 Mn1 -87.63(8) . . . no
N39 Mn2 O71 C70 45.34(18) . . . no
N39 Mn2 O71 Mn3 179.57(9) . . 2_557 no
O2 Mn2 O71 Mn1 86.39(7) 2_557 . . no
O2 Mn2 O71 C70 -140.65(18) 2_557 . . no
O2 Mn2 O71 Mn3 -6.41(8) 2_557 . 2_557 no
O1 Mn2 N39 C38 -179.4(2) . . . no
O37 Mn2 N39 C38 -3.7(2) . . . no
O62 Mn2 N39 C38 92.6(2) . . . no
O71 Mn2 N39 C38 -99.6(2) . . . no
O1 Mn2 O2 Mn3 -15.46(7) . 2_557 . no
O1 Mn2 O2 Mn3 85.44(7) . 2_557 2_557 no
O37 Mn2 O2 Mn3 168.97(8) . 2_557 . no
O37 Mn2 O2 Mn3 -90.13(8) . 2_557 2_557 no
O62 Mn2 O2 Mn3 72.28(7) . 2_557 . no
O62 Mn2 O2 Mn3 173.19(7) . 2_557 2_557 no
O71 Mn2 O2 Mn3 -95.84(7) . 2_557 . no
O71 Mn2 O2 Mn3 5.07(6) . 2_557 2_557 no
O2 Mn3 O1 Mn1 17.14(7) . . . no
O2 Mn3 O1 Mn2 -96.30(8) . . . no
O53 Mn3 O1 Mn1 -74.44(9) . . . no
O53 Mn3 O1 Mn2 172.13(8) . . . no
O63 Mn3 O1 Mn1 -173.21(8) . . . no
O63 Mn3 O1 Mn2 73.36(8) . . . no
O2 Mn3 O1 Mn1 97.32(9) 2_557 . . no
O2 Mn3 O1 Mn2 -16.11(8) 2_557 . . no
O1 Mn3 O2 Mn1 -17.05(7) . . . no
O1 Mn3 O2 Mn2 179.94(8) . . 2_557 no
O1 Mn3 O2 Mn3 86.62(8) . . 2_557 no
O53 Mn3 O2 Mn1 77.00(8) . . . no
O53 Mn3 O2 Mn2 -86.01(8) . . 2_557 no
O53 Mn3 O2 Mn3 -179.33(8) . . 2_557 no
O2 Mn3 O2 Mn1 -103.67(7) 2_557 . . no
O2 Mn3 O2 Mn2 93.32(8) 2_557 . 2_557 no
O2 Mn3 O2 Mn3 0.00(8) 2_557 . 2_557 no
O71 Mn3 O2 Mn1 169.33(8) 2_557 . . no
O71 Mn3 O2 Mn2 6.32(8) 2_557 . 2_557 no
O71 Mn3 O2 Mn3 -87.00(8) 2_557 . 2_557 no
O1 Mn3 O53 C50 43.3(2) . . . no
O2 Mn3 O53 C50 -35.2(2) . . . no
O63 Mn3 O53 C50 140.7(2) . . . no
O71 Mn3 O53 C50 -119.9(2) 2_557 . . no
O1 Mn3 O63 C60 -25.8(2) . . . no
O53 Mn3 O63 C60 -121.3(2) . . . no
O2 Mn3 O63 C60 58.8(2) 2_557 . . no
O71 Mn3 O63 C60 144.8(2) 2_557 . . no
O1 Mn3 O2 Mn2 15.71(7) . 2_557 . no
O1 Mn3 O2 Mn1 -167.14(9) . 2_557 2_557 no
O1 Mn3 O2 Mn3 -79.09(7) . 2_557 2_557 no
O2 Mn3 O2 Mn2 94.79(7) . 2_557 . no
O2 Mn3 O2 Mn1 -88.05(8) . 2_557 2_557 no
O2 Mn3 O2 Mn3 -0.02(11) . 2_557 2_557 no
O63 Mn3 O2 Mn2 -81.03(7) . 2_557 . no
O63 Mn3 O2 Mn1 96.13(8) . 2_557 2_557 no
O63 Mn3 O2 Mn3 -175.82(7) . 2_557 2_557 no
O71 Mn3 O2 Mn2 -180.00(9) 2_557 2_557 . no
O2 Mn3 O71 Mn1 81.95(6) . 2_557 2_557 no
O2 Mn3 O71 Mn2 -5.24(6) . 2_557 2_557 no
O2 Mn3 O71 C70 -138.74(17) . 2_557 2_557 no
O53 Mn3 O71 Mn1 174.16(7) . 2_557 2_557 no
O53 Mn3 O71 Mn2 86.98(8) . 2_557 2_557 no
O53 Mn3 O71 C70 -46.53(17) . 2_557 2_557 no
O63 Mn3 O71 Mn1 -87.17(7) . 2_557 2_557 no
O63 Mn3 O71 Mn2 -174.35(7) . 2_557 2_557 no
O63 Mn3 O71 C70 52.15(18) . 2_557 2_557 no
Mn1 O17 C11 C12 -30.6(4) . . . no
Mn1 O17 C11 C16 152.1(2) . . . no
C21 O20 C18 N19 2.9(4) . . . no
C21 O20 C18 C12 -177.0(3) . . . no
Mn2 O37 C31 C32 -8.5(4) . . . no
Mn2 O37 C31 C36 171.77(19) . . . no
C41 O40 C38 N39 0.6(4) . . . no
C41 O40 C38 C32 179.1(3) . . . no
Mn1 O52 C50 O53 3.4(4) . . . no
Mn1 O52 C50 C51 -175.9(2) . . . no
Mn3 O53 C50 O52 -6.2(4) . . . no
Mn3 O53 C50 C51 173.1(2) . . . no
Mn2 O62 C60 C61 -177.89(19) . . . no
Mn2 O62 C60 O63 2.0(4) . . . no
Mn3 O63 C60 O62 -14.7(4) . . . no
Mn3 O63 C60 C61 165.2(2) . . . no
Mn1 N19 C18 O20 172.7(2) . . . no
Mn1 N19 C18 C12 -7.3(4) . . . no
Mn2 N39 C38 O40 176.56(19) . . . no
Mn2 N39 C38 C32 -1.8(4) . . . no
C16 C11 C12 C18 -178.3(3) . . . no
O17 C11 C12 C13 -175.8(3) . . . no
C16 C11 C12 C13 1.5(4) . . . no
O17 C11 C16 C15 176.6(3) . . . no
C12 C11 C16 C15 -0.8(5) . . . no
O17 C11 C12 C18 4.4(5) . . . no
C11 C12 C13 C14 -1.2(4) . . . no
C11 C12 C18 O20 -165.7(3) . . . no
C18 C12 C13 C14 178.6(3) . . . no
C13 C12 C18 N19 -165.4(3) . . . no
C13 C12 C18 O20 14.5(4) . . . no
C11 C12 C18 N19 14.4(5) . . . no
C12 C13 C14 C15 0.3(5) . . . no
C13 C14 C15 C16 0.3(5) . . . no
C14 C15 C16 C11 -0.1(5) . . . no
C36 C31 C32 C33 -0.9(4) . . . no
C36 C31 C32 C38 179.9(3) . . . no
O37 C31 C32 C38 0.2(4) . . . no
C32 C31 C36 C35 0.6(4) . . . no
O37 C31 C36 C35 -179.6(3) . . . no
O37 C31 C32 C33 179.3(3) . . . no
C33 C32 C38 N39 -174.4(3) . . . no
C33 C32 C38 O40 7.1(4) . . . no
C31 C32 C33 C34 1.4(5) . . . no
C38 C32 C33 C34 -179.4(3) . . . no
C31 C32 C38 O40 -173.7(2) . . . no
C31 C32 C38 N39 4.8(4) . . . no
C32 C33 C34 C35 -1.5(5) . . . no
C33 C34 C35 C36 1.2(5) . . . no
C34 C35 C36 C31 -0.7(5) . . . no
